data_1569546
loop_
_publ_author_name
'Nandi, Shyamapada'
'Mansouri, Asma'
'Dovgaliuk, Iurii'
'Boullay, Philippe'
'Patriarche, Gilles'
'Cornu, Ieuan'
'Florian, Pierre'
'Mouchaham, Georges'
'Serre, Christian'

_publ_section_title
;
 A robust ultra-microporous cationic aluminum-based metal-organic
 framework with a flexible tetra-carboxylate linker
;
_journal_issue 1
_journal_name_full 'Communications Chemistry'
_journal_page_first 1
_journal_page_last 8
_journal_paper_doi 10.1038/s42004-023-00938-x
_journal_volume 6
_journal_year 2023
_chemical_formula_moiety '2(C51 Al9 O42), 4(C7), 0.083(C24 O12), 6(Cl), 8(O), 24(C0.50)'
_chemical_formula_sum 'C144 Al18 Cl6 O93'
_chemical_formula_weight 3915.77
_chemical_name_common MIP-213(Al)
_chemical_name_systematic ' Aluminum cloride (5, 5'-Methylenediisophthalate)'
_space_group_IT_number 194
_space_group_name_Hall '-P 6c 2c'
_space_group_name_H-M_alt 'P 63/m m c'
_symmetry_cell_setting hexagonal
_symmetry_space_group_name_Hall '-P 6c 2c'
_symmetry_space_group_name_H-M 'P 63/m m c'
_cell_angle_alpha 90.0000
_cell_angle_beta 90.0000
_cell_angle_gamma 120.000
_cell_formula_units_Z 1
_cell_length_a 14.2995(3)
_cell_length_b 14.2995(3)
_cell_length_c 24.3801(10)
_cell_measurement_temperature 298
_cell_volume 4317.3(2)
_computing_structure_refinement FULLPROF
_diffrn_ambient_temperature 298
_diffrn_detector GaliPIX3D
_diffrn_measurement_device_type EMPYREAN
_diffrn_radiation_monochromator 'Ge 111'
_diffrn_radiation_type 'Cu Kalpha1'
_diffrn_source 'X-ray tube'
_diffrn_source_target Cu
_exptl_absorpt_correction_type none
_exptl_crystal_density_diffrn 1.5061
_pd_char_colour yellow
_pd_instr_location ' ?'
_pd_meas_2theta_range_inc 0.026267
_pd_meas_2theta_range_max 109.98688
_pd_meas_2theta_range_min 2.16099
_pd_meas_number_of_points 4107
_pd_meas_scan_method cont
_pd_proc_2theta_range_inc 0.026267
_pd_proc_2theta_range_max 109.9720
_pd_proc_2theta_range_min 2.1461
_pd_proc_ls_background_function manual
_pd_proc_ls_pref_orient_corr ' ?'
_pd_proc_ls_profile_function pseudo-Voigt
_pd_proc_ls_prof_R_factor 6.0121
_pd_proc_ls_prof_wR_expected 1.4680
_pd_proc_ls_prof_wR_factor 8.4905
_pd_proc_wavelength 1.540598
_pd_spec_mounting ' ?'
_pd_spec_mount_mode transmission
_pd_spec_shape cylinder
_refine_ls_goodness_of_fit_all 5.7837
_refine_ls_number_parameters 23
_refine_ls_number_reflns 1158
_refine_ls_number_restraints 41
_refine_ls_R_I_factor 13.1259
_refine_ls_shift/su_max 0.01
_cod_data_source_file 42004_2023_938_MOESM3_ESM.cif
_cod_data_source_block MIP-213(Al)
_cod_depositor_comments
;
The following automatic conversions were performed:

data item '_symmetry_cell_setting' value 'Hexagonal' was changed to
'hexagonal' in accordance with the built-in table derived from the
CIF Core dictionary named 'cif_core.dic' version 2.4.5 last updated
on 2014-11-21.

Automatic conversion script
Id: cif_fix_values 8738 2021-04-28 16:35:53Z antanas 
;
_cod_database_code 1569546
_pd_proc_ls_prof_cr_factor 18.8992
_pd_proc_ls_prof_cwr_factor 19.7292
_pd_proc_ls_prof_cwr_expected 3.4112
_pd_proc_ls_prof_chi2 33.4508
_pd_proc_ls_prof_echi2 33.6577

loop_
_symmetry_equiv_pos_as_xyz
x,y,z
x-y,x,z+1/2
-y,x-y,z
-x,-y,z+1/2
-x+y,-x,z
y,-x+y,z+1/2
-y,-x,z
-x,-x+y,z+1/2
-x+y,y,z
y,x,z+1/2
x,x-y,z
x-y,-y,z+1/2
-x,-y,-z
-x+y,-x,-z+1/2
y,-x+y,-z
x,y,-z+1/2
x-y,x,-z
-y,x-y,-z+1/2
y,x,-z
x,x-y,-z+1/2
x-y,-y,-z
-y,-x,-z+1/2
-x,-x+y,-z
-x+y,y,-z+1/2

loop_
_atom_site_label
_atom_site_fract_x
_atom_site_fract_y
_atom_site_fract_z
_atom_site_U_iso_or_equiv
_atom_site_occupancy
_atom_site_adp_type
_atom_site_type_symbol
Al1 0.50000 0.00000 0.00000 0.0309(19) 1.00000 Uiso Al
O1A 0.4273(4) 0.8546(4) 0.4751(3) 0.0286(16) 1.00000 Uiso O
Al2 0.4158(3) 0.8316(3) 0.3982(2) 0.0309(19) 1.00000 Uiso Al
O2A 0.4115(9) 0.8231(9) 0.3200(3) 0.0286(16) 1.00000 Uiso O
O2B 0.2643(4) 0.7357(4) 0.4094(5) 0.0286(16) 1.00000 Uiso O
O3B 0.6296(6) 0.0671(5) 0.6205(3) 0.0286(16) 1.00000 Uiso O
O3A 0.5699(6) 0.9448(6) 0.5480(2) 0.0286(16) 1.00000 Uiso O
C3 0.62606 0.98824 0.59251 0.034(3) 1.00000 Uiso C
C5 0.69166 0.92469 0.67115 0.034(3) 1.00000 Uiso C
C4 0.63882 0.90089 0.62004 0.034(3) 1.00000 Uiso C
C6 0.73753 0.86879 0.69712 0.034(3) 1.00000 Uiso C
C7 0.59966 0.79984 0.59407 0.034(3) 1.00000 Uiso C
C8 0.09283 0.90717 0.75000 0.034(3) 1.00000 Uiso C
Cb1A 0.43089 0.76433 0.78219 0.334(12) 0.50000 Uiso C
Cb1B 0.63897 0.12164 0.29322 0.334(12) 0.08333 Uiso C
Ob1C 0.53168 0.46654 0.30288 0.334(12) 0.08333 Uiso O
Ow1 0.33333 0.66667 0.95031 0.334(12) 1.00000 Uiso O
Cl 0.7884(3) 0.2116(3) 0.75000 0.039(4) 1.00000 Uiso Cl
Cb2A -0.9010 -0.9997 0.94016 0.334(12) 1.00000 Uiso C
Cb2B 0.83108 0.78033 0.55462 0.334(12) 0.16667 Uiso C
Ob2C 0.15197 0.84801 0.04883 0.334(12) 0.33333 Uiso O

loop_
_atom_type_symbol
_atom_type_scat_Cromer_Mann_a1
_atom_type_scat_Cromer_Mann_b1
_atom_type_scat_Cromer_Mann_a2
_atom_type_scat_Cromer_Mann_b2
_atom_type_scat_Cromer_Mann_a3
_atom_type_scat_Cromer_Mann_b3
_atom_type_scat_Cromer_Mann_a4
_atom_type_scat_Cromer_Mann_b4
_atom_type_scat_Cromer_Mann_c
_atom_type_scat_dispersion_real
_atom_type_scat_dispersion_imag
_atom_type_scat_source
al 6.42020 3.03870 1.90020 0.74260 1.59360 31.54720 1.96460 85.08860 1.11510 0.20400 0.24600 International_Tables_for_Crystallography_Vol.C(1991)_Tables_6.1.1.4_and_6.1.1.5
o 3.04850 13.27710 2.28680 5.70110 1.54630 0.32390 0.86700 32.90890 0.25080 0.04700 0.03200 International_Tables_for_Crystallography_Vol.C(1991)_Tables_6.1.1.4_and_6.1.1.5
c 2.31000 20.84390 1.02000 10.20750 1.58860 0.56870 0.86500 51.65120 0.21560 0.01700 0.00900 International_Tables_for_Crystallography_Vol.C(1991)_Tables_6.1.1.4_and_6.1.1.5
cl 11.46040 0.01040 7.19640 1.16620 6.25560 18.51940 1.64550 47.77840 -9.55740 0.34800 0.70200 International_Tables_for_Crystallography_Vol.C(1991)_Tables_6.1.1.4_and_6.1.1.5

loop_
_geom_angle_atom_site_label_1
_geom_angle_atom_site_label_2
_geom_angle_atom_site_label_3
_geom_angle
_geom_angle_site_symmetry_1
_geom_angle_site_symmetry_3
O3B C3 O3A 126.7(8) 1_565 1_555
O3B C3 C4 121.2(7) 1_565 1_555
C3 C5 C5 123.491(3) 1_555 11_565
C4 C5 C6 127.227(5) 1_555 1_555
C3 C4 C5 117.807(5) 1_555 1_555
C3 C4 C7 119.870(4) 1_555 1_555
C5 C4 C7 122.316(5) 1_555 1_555
C5 C6 C8 126.810(5) 11_565 5_565
C4 C7 C4 111.216(4) 1_555 11_565
C6 C8 C6 107.160(6) 3_665 18_666
Cb1 Cb1 Cb1B 117.048(3) 3_665 21_566
Cb1 Cb1 Cb1B 127.648(4) 5_565 4_665
Cb1 Cb1 Cb1B 126.811(4) 5_565 21_566
Cb1 Cb1 Cb1A 120.000(3) 9_555 11_565
Cb1 Cb1 Cb1A 109.424(3) 9_555 20_566
Cb1 Cb1 Cb1A 109.388(3) 11_565 24_556
Cb1 Cb1 Cb1B 115.452(4) 11_565 21_566
Cb1 Cb1 Cb1B 125.712(4) 20_566 12_565
Cb1 Cb1 Cb1B 108.709(4) 24_556 12_565
Cb1 Cb1 Ob1C 106.545(3) 12_664 11_555
Cb1 Cb1 Ob1C 107.784(4) 21_666 3_655
Cb1 Ob1 Cb1B 113.095(3) 5_665 11_555
Cb2 Cb2 Cb2B 125.408(4) 3_345 18_546
Cb2 Cb2 Cb2A 120.000(4) 7_335 11_545

loop_
_geom_bond_atom_site_label_1
_geom_bond_atom_site_label_2
_geom_bond_distance
_geom_bond_site_symmetry_2
Al1 O1A 1.900(5) 4_664
Al1 O3A 1.944(9) 4_664
O1A Al2 1.896(9) 1_555
Al2 O2A 1.909(9) 1_555
Al2 O2B 1.918(6) 1_555
Al2 O3B 1.915(11) 13_666
O2B Al2 1.918(6) 1_555
O3B C3 1.297(8) 1_545
O3A C3 1.307(5) 1_555
C3 O3B 1.297(8) 1_565
C3 C4 1.50726(3) 1_555
C5 C4 1.40793(5) 1_555
C5 C6 1.41222(2) 1_555
C4 C5 1.40793(5) 1_555
C4 C7 1.41182(3) 1_555
C6 C5 1.41279(3) 11_565
C6 C8 1.60214(4) 5_565
C7 C4 1.41182(3) 1_555
C7 C4 1.41206(2) 11_565
C8 C6 1.60214(4) 3_665
Cb1A Cb1A 1.39349(3) 9_555
Cb1A Cb1B 1.49781(2) 12_565
Cb1B Ob1C 1.32874(3) 3_655
Cb1B Ob1C 1.34998(3) 11_555
Ob1C Cb1B 1.32874(3) 5_665
Ob1C Cb1B 1.34998(3) 11_555
Cb2A Cb2A 1.41994(2) 7_335
Cb2A Cb2A 1.40707(3) 11_545
Cb2A Cb2B 1.50640(3) 18_546
Cb2B Ob2C 1.35022(3) 6_555
Ob2C Cb2B 1.35040(3) 8_664
